data_7023043
loop_
_publ_author_name
'Li, Weizuo'
'Yan, Pengfei'
'Hou, Guangfeng'
'Li, Hongfeng'
'Li, Guangming'

_publ_section_title
;
 Efficient red emission from PMMA films doped with 5,6-DTFI europium(III)
 complexes: synthesis, structure and photophysical properties.
;
_journal_issue 32
_journal_name_full 'Dalton transactions (Cambridge, England : 2003)'
_journal_page_first 11537
_journal_page_last 11547
_journal_paper_doi 10.1039/c3dt50580d
_journal_volume 42
_journal_year 2013
_chemical_formula_moiety 'C51 H38 Eu F9 N2 O12'
_chemical_formula_sum 'C51 H38 Eu F9 N2 O12'
_chemical_formula_weight 1193.79
_chemical_name_systematic
;
?
;
_space_group_IT_number 14
_symmetry_cell_setting monoclinic
_symmetry_space_group_name_Hall '-P 2ybc'
_symmetry_space_group_name_H-M 'P 1 21/c 1'
_atom_sites_solution_hydrogens geom
_atom_sites_solution_primary direct
_atom_sites_solution_secondary difmap
_audit_creation_method SHELXL-97
_cell_angle_alpha 90.00
_cell_angle_beta 107.084(3)
_cell_angle_gamma 90.00
_cell_formula_units_Z 4
_cell_length_a 13.3246(5)
_cell_length_b 19.5674(6)
_cell_length_c 19.7620(5)
_cell_measurement_reflns_used 3930
_cell_measurement_temperature 293(2)
_cell_measurement_theta_max 29.0922
_cell_measurement_theta_min 2.9917
_cell_volume 4925.1(3)
_computing_data_collection
;
CrysAlisPro, Agilent Technologies,
Version 1.171.35.21 (release 20-01-2012 CrysAlis171 .NET)
(compiled Jan 23 2012,18:06:46)
;
_computing_molecular_graphics 'SHELXTL (Sheldrick, 2008)'
_computing_publication_material SHELXL-97
_computing_structure_refinement 'SHELXL-97 (Sheldrick, 1997)'
_computing_structure_solution 'SHELXS-97 (Sheldrick, 1990)'
_diffrn_ambient_temperature 293(2)
_diffrn_detector_area_resol_mean 16.1954
_diffrn_measured_fraction_theta_full 0.998
_diffrn_measured_fraction_theta_max 0.998
_diffrn_measurement_device_type 'Xcalibur, Eos'
_diffrn_measurement_method '\w scans'
_diffrn_radiation_monochromator graphite
_diffrn_radiation_source 'fine-focus sealed tube'
_diffrn_radiation_type MoK\a
_diffrn_radiation_wavelength 0.71073
_diffrn_reflns_av_R_equivalents 0.0323
_diffrn_reflns_av_unetI/netI 0.0530
_diffrn_reflns_limit_h_max 11
_diffrn_reflns_limit_h_min -15
_diffrn_reflns_limit_k_max 23
_diffrn_reflns_limit_k_min -22
_diffrn_reflns_limit_l_max 23
_diffrn_reflns_limit_l_min -22
_diffrn_reflns_number 19460
_diffrn_reflns_theta_full 25.00
_diffrn_reflns_theta_max 25.00
_diffrn_reflns_theta_min 3.00
_exptl_absorpt_coefficient_mu 1.373
_exptl_absorpt_correction_T_max 0.8526
_exptl_absorpt_correction_T_min 0.7614
_exptl_absorpt_correction_type multi-scan
_exptl_absorpt_process_details
;
CrysAlisPro, Agilent Technologies,
Version 1.171.35.21 (release 20-01-2012 CrysAlis171 .NET)
(compiled Jan 23 2012,18:06:46)
Empirical absorption correction using spherical harmonics,
implemented in SCALE3 ABSPACK scaling algorithm.
;
_exptl_crystal_colour yellow
_exptl_crystal_density_diffrn 1.610
_exptl_crystal_density_method 'not measured'
_exptl_crystal_description block
_exptl_crystal_F_000 2392
_exptl_crystal_size_max 0.21
_exptl_crystal_size_mid 0.12
_exptl_crystal_size_min 0.12
_refine_diff_density_max 1.038
_refine_diff_density_min -0.674
_refine_diff_density_rms 0.088
_refine_ls_extinction_method none
_refine_ls_goodness_of_fit_ref 1.044
_refine_ls_hydrogen_treatment mixed
_refine_ls_matrix_type full
_refine_ls_number_parameters 686
_refine_ls_number_reflns 8661
_refine_ls_number_restraints 193
_refine_ls_restrained_S_all 1.157
_refine_ls_R_factor_all 0.0807
_refine_ls_R_factor_gt 0.0447
_refine_ls_shift/su_max 0.001
_refine_ls_shift/su_mean 0.000
_refine_ls_structure_factor_coef Fsqd
_refine_ls_weighting_details 'calc w=1/[\s^2^(Fo^2^)+(0.0476P)^2^+7.9825P] where P=(Fo^2^+2Fc^2^)/3'
_refine_ls_weighting_scheme calc
_refine_ls_wR_factor_gt 0.1031
_refine_ls_wR_factor_ref 0.1220
_reflns_number_gt 5564
_reflns_number_total 8661
_reflns_threshold_expression >2sigma(I)
_cod_data_source_file c3dt50580d.txt
_cod_data_source_block eu
_cod_original_sg_symbol_H-M 'P 21/c'
_cod_database_code 7023043

loop_
_symmetry_equiv_pos_as_xyz
'x, y, z'
'-x, y+1/2, -z+1/2'
'-x, -y, -z'
'x, -y-1/2, z-1/2'

loop_
_atom_site_label
_atom_site_type_symbol
_atom_site_fract_x
_atom_site_fract_y
_atom_site_fract_z
_atom_site_U_iso_or_equiv
_atom_site_adp_type
_atom_site_occupancy
_atom_site_symmetry_multiplicity
_atom_site_calc_flag
_atom_site_refinement_flags
C1 C 0.4431(5) 0.7414(4) 0.1752(4) 0.083(3) Uani 1 1 d DU
C2 C 0.5115(5) 0.7410(4) 0.2500(4) 0.0530(19) Uani 1 1 d U
C3 C 0.4813(5) 0.7084(4) 0.3013(3) 0.0463(17) Uani 1 1 d U
C4 C 0.5483(5) 0.7052(4) 0.3739(3) 0.0422(16) Uani 1 1 d .
C5 C 0.4951(5) 0.6659(3) 0.4155(3) 0.0404(15) Uani 1 1 d .
C6 C 0.5301(5) 0.6459(4) 0.4861(3) 0.0461(17) Uani 1 1 d .
H6 H 0.5960 0.6592 0.5145 0.055 Uiso 1 1 calc R
C7 C 0.4665(5) 0.6067(4) 0.5129(3) 0.0497(17) Uani 1 1 d .
C8 C 0.3645(5) 0.5883(4) 0.4693(4) 0.0526(18) Uani 1 1 d .
C9 C 0.3310(5) 0.6070(4) 0.3994(4) 0.0536(18) Uani 1 1 d U
H9 H 0.2653 0.5936 0.3708 0.064 Uiso 1 1 calc R
C10 C 0.3965(5) 0.6463(4) 0.3719(3) 0.0469(17) Uani 1 1 d U
C11 C 0.5940(6) 0.5929(5) 0.6251(4) 0.081(3) Uani 1 1 d .
H11A H 0.6014 0.5728 0.6706 0.121 Uiso 1 1 calc R
H11B H 0.6064 0.6412 0.6304 0.121 Uiso 1 1 calc R
H11C H 0.6441 0.5727 0.6046 0.121 Uiso 1 1 calc R
C12 C 0.2045(6) 0.5323(5) 0.4637(4) 0.081(3) Uani 1 1 d U
H12A H 0.1726 0.5066 0.4933 0.122 Uiso 1 1 calc R
H12B H 0.2068 0.5049 0.4239 0.122 Uiso 1 1 calc R
H12C H 0.1639 0.5728 0.4472 0.122 Uiso 1 1 calc R
C13 C 0.8982(5) 0.9366(3) 0.2506(3) 0.0552(19) Uani 1 1 d D
C14 C 0.8771(5) 0.8959(3) 0.3089(3) 0.0421(16) Uani 1 1 d .
C15 C 0.9404(5) 0.9027(3) 0.3773(3) 0.0386(15) Uani 1 1 d .
C16 C 0.9182(5) 0.8678(3) 0.4347(3) 0.0381(15) Uani 1 1 d .
C17 C 1.0014(5) 0.8859(3) 0.4999(3) 0.0381(15) Uani 1 1 d .
C18 C 1.0138(5) 0.8647(3) 0.5703(3) 0.0410(15) Uani 1 1 d U
H18 H 0.9653 0.8359 0.5812 0.049 Uiso 1 1 calc R
C19 C 1.1006(5) 0.8882(4) 0.6220(3) 0.0471(17) Uani 1 1 d .
C20 C 1.1736(5) 0.9319(4) 0.6046(3) 0.0497(17) Uani 1 1 d U
C21 C 1.1605(5) 0.9519(4) 0.5353(3) 0.0506(18) Uani 1 1 d .
H21 H 1.2093 0.9800 0.5238 0.061 Uiso 1 1 calc R
C22 C 1.0719(5) 0.9285(3) 0.4833(3) 0.0416(15) Uani 1 1 d .
C23 C 1.0405(6) 0.8448(4) 0.7147(4) 0.071(2) Uani 1 1 d .
H23A H 1.0650 0.8362 0.7647 0.106 Uiso 1 1 calc R
H23B H 1.0179 0.8027 0.6900 0.106 Uiso 1 1 calc R
H23C H 0.9828 0.8763 0.7047 0.106 Uiso 1 1 calc R
C24 C 1.3312(7) 0.9973(5) 0.6480(5) 0.095(3) Uani 1 1 d U
H24A H 1.3839 1.0071 0.6918 0.143 Uiso 1 1 calc R
H24B H 1.2968 1.0389 0.6281 0.143 Uiso 1 1 calc R
H24C H 1.3635 0.9768 0.6155 0.143 Uiso 1 1 calc R
C25 C 0.9780(4) 0.6496(3) 0.5427(3) 0.057(2) Uani 1 1 d D
C26 C 0.9581(5) 0.6837(3) 0.4712(3) 0.0434(16) Uani 1 1 d .
C27 C 1.0384(5) 0.7147(4) 0.4536(3) 0.0416(15) Uani 1 1 d U
C28 C 1.0240(5) 0.7412(3) 0.3841(3) 0.0373(15) Uani 1 1 d .
C29 C 1.1247(5) 0.7689(3) 0.3808(3) 0.0404(16) Uani 1 1 d U
C30 C 1.1479(5) 0.7996(3) 0.3238(3) 0.0424(16) Uani 1 1 d U
H30 H 1.0970 0.8037 0.2803 0.051 Uiso 1 1 calc R
C31 C 1.2469(5) 0.8236(4) 0.3333(3) 0.0483(17) Uani 1 1 d .
C32 C 1.3233(5) 0.8182(3) 0.4012(3) 0.0459(17) Uani 1 1 d U
C33 C 1.2983(5) 0.7878(4) 0.4568(3) 0.0465(17) Uani 1 1 d .
H33 H 1.3482 0.7847 0.5009 0.056 Uiso 1 1 calc R
C34 C 1.1975(5) 0.7617(3) 0.4467(3) 0.0439(17) Uani 1 1 d .
C35 C 1.2098(6) 0.8568(5) 0.2133(4) 0.080(3) Uani 1 1 d .
H35A H 1.2419 0.8794 0.1818 0.120 Uiso 1 1 calc R
H35B H 1.1487 0.8818 0.2151 0.120 Uiso 1 1 calc R
H35C H 1.1897 0.8113 0.1963 0.120 Uiso 1 1 calc R
C36 C 1.4966(5) 0.8477(4) 0.4705(4) 0.072(2) Uani 1 1 d U
H36A H 1.5592 0.8681 0.4650 0.108 Uiso 1 1 calc R
H36B H 1.5118 0.8022 0.4887 0.108 Uiso 1 1 calc R
H36C H 1.4714 0.8745 0.5028 0.108 Uiso 1 1 calc R
C37 C 0.6965(5) 0.5997(3) 0.2380(3) 0.0385(15) Uani 1 1 d U
C38 C 0.6839(5) 0.5826(4) 0.3507(4) 0.0516(18) Uani 1 1 d .
H38 H 0.6957 0.5979 0.3969 0.062 Uiso 1 1 calc R
C39 C 0.6398(6) 0.5185(4) 0.3335(4) 0.0576(19) Uani 1 1 d .
H39 H 0.6207 0.4923 0.3670 0.069 Uiso 1 1 calc R
C40 C 0.6250(5) 0.4944(4) 0.2662(4) 0.060(2) Uani 1 1 d .
H40 H 0.5949 0.4516 0.2532 0.071 Uiso 1 1 calc R
C41 C 0.6557(5) 0.5347(4) 0.2172(3) 0.0470(17) Uani 1 1 d .
C42 C 0.6472(6) 0.5112(4) 0.1467(4) 0.061(2) Uani 1 1 d .
H42 H 0.6204 0.4679 0.1324 0.074 Uiso 1 1 calc R
C43 C 0.6778(6) 0.5513(4) 0.1015(4) 0.0561(19) Uani 1 1 d .
H43 H 0.6736 0.5344 0.0568 0.067 Uiso 1 1 calc R
C44 C 0.7168(5) 0.6193(4) 0.1192(3) 0.0413(15) Uani 1 1 d U
C45 C 0.7436(5) 0.6634(4) 0.0727(3) 0.0489(18) Uani 1 1 d .
H45 H 0.7399 0.6489 0.0272 0.059 Uiso 1 1 calc R
C46 C 0.7752(5) 0.7272(4) 0.0934(3) 0.054(2) Uani 1 1 d .
H46 H 0.7907 0.7576 0.0617 0.065 Uiso 1 1 calc R
C47 C 0.7847(5) 0.7476(4) 0.1626(3) 0.0466(16) Uani 1 1 d U
H47 H 0.8080 0.7918 0.1761 0.056 Uiso 1 1 calc R
C48 C 0.7268(4) 0.6436(3) 0.1885(3) 0.0375(15) Uani 1 1 d U
C49 C 1.1519(5) 0.7265(4) 0.4978(3) 0.0470(17) Uani 1 1 d .
H49A H 1.1556 0.7552 0.5385 0.056 Uiso 1 1 calc R
H49B H 1.1875 0.6836 0.5139 0.056 Uiso 1 1 calc R
C50 C 1.0404(5) 0.9443(3) 0.4049(3) 0.0440(16) Uani 1 1 d .
H50A H 1.0938 0.9297 0.3837 0.053 Uiso 1 1 calc R
H50B H 1.0271 0.9928 0.3962 0.053 Uiso 1 1 calc R
C51 C 0.3797(5) 0.6710(4) 0.2978(3) 0.0515(18) Uani 1 1 d .
H51A H 0.3200 0.7016 0.2835 0.062 Uiso 1 1 calc R
H51B H 0.3685 0.6330 0.2649 0.062 Uiso 1 1 calc R
F1 F 0.4150(6) 0.8055(4) 0.1549(4) 0.156(3) Uani 1 1 d DU
F2 F 0.3473(4) 0.7179(4) 0.1620(3) 0.1140(19) Uani 1 1 d DU
F3' F 0.4610(13) 0.6844(7) 0.1428(8) 0.106(7) Uani 0.388(15) 1 d PDU
F3 F 0.4916(5) 0.7394(5) 0.1265(3) 0.074(3) Uani 0.612(15) 1 d PDU
F4 F 0.9739(4) 0.9825(3) 0.2664(2) 0.1053(18) Uani 1 1 d DU
F5 F 0.8157(4) 0.9703(3) 0.2127(3) 0.126(2) Uani 1 1 d DU
F6 F 0.9222(5) 0.8970(3) 0.2034(3) 0.1165(19) Uani 1 1 d DU
F7 F 0.8953(4) 0.6198(3) 0.5534(2) 0.0918(16) Uani 1 1 d DU
F8 F 1.0562(4) 0.6054(3) 0.5569(3) 0.1076(18) Uani 1 1 d DU
F9 F 1.0067(4) 0.6935(3) 0.5969(2) 0.0882(15) Uani 1 1 d DU
N4 N 0.7105(4) 0.6240(3) 0.3050(3) 0.0428(13) Uani 1 1 d .
N5 N 0.7622(4) 0.7075(3) 0.2102(2) 0.0407(13) Uani 1 1 d .
Eu1 Eu 0.76630(2) 0.750466(18) 0.336463(14) 0.03556(12) Uani 1 1 d .
O1 O 0.5996(3) 0.7706(3) 0.2575(2) 0.0576(14) Uani 1 1 d .
O2 O 0.6401(3) 0.7303(2) 0.3981(2) 0.0454(12) Uani 1 1 d .
O3 O 0.4906(4) 0.5810(3) 0.5799(2) 0.0717(16) Uani 1 1 d .
O4 O 0.3071(4) 0.5509(3) 0.5028(3) 0.0747(16) Uani 1 1 d .
O5 O 0.7974(3) 0.8566(2) 0.2872(2) 0.0464(11) Uani 1 1 d .
O6 O 0.8431(3) 0.8283(2) 0.4326(2) 0.0418(10) Uani 1 1 d U
O7 O 1.1222(4) 0.8728(3) 0.6923(2) 0.0641(15) Uani 1 1 d .
O8 O 1.2559(4) 0.9511(3) 0.6609(2) 0.0752(17) Uani 1 1 d .
O9 O 0.8610(3) 0.6811(2) 0.4345(2) 0.0496(12) Uani 1 1 d .
O10 O 0.9413(3) 0.7422(2) 0.33257(19) 0.0396(10) Uani 1 1 d .
O11 O 1.2828(3) 0.8534(3) 0.2825(2) 0.0654(15) Uani 1 1 d .
O12 O 1.4182(3) 0.8452(3) 0.4035(2) 0.0608(14) Uani 1 1 d U

loop_
_atom_site_aniso_label
_atom_site_aniso_U_11
_atom_site_aniso_U_22
_atom_site_aniso_U_33
_atom_site_aniso_U_23
_atom_site_aniso_U_13
_atom_site_aniso_U_12
C1 0.055(5) 0.113(7) 0.072(5) 0.013(5) 0.007(4) -0.014(5)
C2 0.038(3) 0.077(5) 0.041(3) 0.007(4) 0.008(3) 0.003(4)
C3 0.039(3) 0.063(5) 0.036(3) 0.000(3) 0.009(3) -0.001(3)
C4 0.038(4) 0.050(4) 0.038(3) -0.008(3) 0.011(3) -0.005(3)
C5 0.038(3) 0.045(4) 0.039(3) -0.005(3) 0.013(3) -0.008(3)
C6 0.051(4) 0.052(4) 0.037(4) -0.006(3) 0.014(3) -0.008(4)
C7 0.056(4) 0.048(4) 0.046(4) -0.003(3) 0.017(3) -0.009(4)
C8 0.057(4) 0.053(5) 0.052(4) -0.007(4) 0.023(4) -0.013(4)
C9 0.044(4) 0.060(4) 0.055(4) -0.010(4) 0.012(3) -0.011(4)
C10 0.043(4) 0.050(4) 0.049(4) -0.009(3) 0.016(3) -0.005(3)
C11 0.082(6) 0.105(8) 0.051(5) 0.028(5) 0.013(4) -0.003(6)
C12 0.080(5) 0.086(6) 0.090(6) -0.019(5) 0.044(4) -0.036(5)
C13 0.078(5) 0.052(5) 0.034(4) 0.002(3) 0.014(4) -0.014(4)
C14 0.049(4) 0.039(4) 0.037(3) -0.001(3) 0.009(3) 0.000(3)
C15 0.047(4) 0.036(4) 0.033(3) -0.003(3) 0.011(3) -0.001(3)
C16 0.044(4) 0.036(4) 0.034(3) -0.005(3) 0.010(3) -0.001(3)
C17 0.043(3) 0.036(4) 0.034(3) -0.005(3) 0.010(3) 0.001(3)
C18 0.041(3) 0.043(4) 0.040(3) 0.002(3) 0.012(3) 0.000(3)
C19 0.044(4) 0.056(5) 0.037(4) -0.003(3) 0.005(3) -0.002(4)
C20 0.037(3) 0.061(4) 0.048(4) -0.010(3) 0.008(3) -0.002(3)
C21 0.041(4) 0.056(5) 0.053(4) -0.005(4) 0.012(3) -0.008(4)
C22 0.044(4) 0.039(4) 0.041(4) -0.006(3) 0.011(3) 0.001(3)
C23 0.085(6) 0.085(6) 0.036(4) 0.010(4) 0.008(4) -0.015(5)
C24 0.070(5) 0.117(7) 0.088(6) -0.012(5) 0.007(4) -0.033(5)
C25 0.059(5) 0.055(5) 0.049(4) 0.012(4) 0.005(4) -0.004(4)
C26 0.057(4) 0.037(4) 0.031(3) 0.001(3) 0.004(3) 0.002(3)
C27 0.041(3) 0.044(4) 0.033(3) 0.002(3) 0.002(3) -0.001(3)
C28 0.036(3) 0.037(4) 0.035(3) -0.007(3) 0.005(3) 0.000(3)
C29 0.033(3) 0.043(4) 0.038(3) -0.004(3) 0.000(3) -0.001(3)
C30 0.033(3) 0.054(4) 0.032(3) 0.003(3) -0.002(3) -0.002(3)
C31 0.047(4) 0.054(4) 0.038(4) -0.002(3) 0.005(3) -0.006(4)
C32 0.034(3) 0.046(4) 0.050(4) -0.004(3) 0.000(3) -0.005(3)
C33 0.036(3) 0.051(4) 0.040(4) -0.003(3) -0.007(3) 0.000(3)
C34 0.035(3) 0.052(5) 0.038(3) -0.003(3) 0.001(3) 0.003(3)
C35 0.063(5) 0.127(8) 0.039(4) 0.015(5) -0.002(4) -0.027(5)
C36 0.046(4) 0.084(6) 0.070(5) -0.006(4) -0.010(4) -0.017(4)
C37 0.035(3) 0.040(4) 0.038(3) 0.001(3) 0.006(3) 0.001(3)
C38 0.059(4) 0.052(5) 0.044(4) 0.006(3) 0.016(3) 0.003(4)
C39 0.064(5) 0.052(5) 0.061(5) 0.012(4) 0.024(4) -0.003(4)
C40 0.058(4) 0.048(5) 0.069(5) -0.006(4) 0.012(4) -0.005(4)
C41 0.047(4) 0.044(4) 0.048(4) 0.001(3) 0.011(3) -0.002(3)
C42 0.069(5) 0.051(5) 0.058(5) -0.011(4) 0.007(4) 0.000(4)
C43 0.066(5) 0.057(5) 0.042(4) -0.012(4) 0.012(4) 0.003(4)
C44 0.036(3) 0.051(4) 0.036(3) -0.006(3) 0.010(3) 0.001(3)
C45 0.039(4) 0.079(6) 0.028(3) -0.009(3) 0.008(3) 0.000(4)
C46 0.042(4) 0.086(6) 0.035(4) 0.009(4) 0.015(3) -0.005(4)
C47 0.046(3) 0.055(4) 0.039(3) 0.004(3) 0.012(3) -0.011(4)
C48 0.027(3) 0.049(4) 0.034(3) 0.002(3) 0.005(2) 0.002(3)
C49 0.046(4) 0.053(4) 0.034(3) 0.003(3) -0.001(3) -0.002(3)
C50 0.053(4) 0.039(4) 0.041(4) -0.002(3) 0.017(3) -0.004(3)
C51 0.041(4) 0.069(5) 0.040(4) -0.002(3) 0.005(3) -0.006(4)
F1 0.145(4) 0.166(5) 0.135(4) 0.046(4) 0.008(3) 0.002(4)
F2 0.087(3) 0.161(4) 0.075(3) 0.018(3) -0.006(3) -0.026(3)
F3' 0.111(8) 0.112(8) 0.082(7) -0.015(5) 0.006(5) 0.016(5)
F3 0.069(4) 0.117(6) 0.034(3) -0.002(3) 0.012(3) -0.016(4)
F4 0.134(4) 0.103(3) 0.073(3) 0.016(3) 0.022(3) -0.056(3)
F5 0.120(4) 0.144(4) 0.106(3) 0.074(3) 0.020(3) 0.001(3)
F6 0.186(4) 0.102(4) 0.090(3) -0.009(3) 0.084(3) -0.028(3)
F7 0.101(3) 0.106(3) 0.064(3) 0.028(2) 0.016(2) -0.024(3)
F8 0.134(4) 0.111(4) 0.088(3) 0.048(3) 0.049(3) 0.057(3)
F9 0.109(3) 0.094(3) 0.052(2) 0.005(2) 0.008(2) -0.007(3)
N4 0.046(3) 0.048(3) 0.035(3) 0.001(3) 0.013(2) -0.004(3)
N5 0.036(3) 0.050(4) 0.032(3) 0.002(3) 0.005(2) -0.011(3)
Eu1 0.03367(17) 0.0468(2) 0.02401(16) 0.00005(15) 0.00513(12) -0.00623(17)
O1 0.040(3) 0.090(4) 0.040(3) 0.018(2) 0.006(2) -0.002(3)
O2 0.038(2) 0.068(3) 0.030(2) -0.001(2) 0.0096(19) -0.009(2)
O3 0.075(3) 0.092(4) 0.046(3) 0.012(3) 0.015(3) -0.025(3)
O4 0.070(3) 0.092(4) 0.067(3) -0.003(3) 0.028(3) -0.039(3)
O5 0.052(3) 0.051(3) 0.032(2) 0.004(2) 0.006(2) -0.005(2)
O6 0.046(2) 0.050(3) 0.031(2) -0.002(2) 0.0129(19) -0.009(2)
O7 0.054(3) 0.091(4) 0.037(3) 0.006(3) -0.003(2) -0.011(3)
O8 0.053(3) 0.107(5) 0.053(3) -0.004(3) -0.004(2) -0.025(3)
O9 0.044(3) 0.063(3) 0.035(2) 0.014(2) 0.001(2) -0.007(2)
O10 0.033(2) 0.054(3) 0.028(2) -0.0035(19) 0.0029(17) -0.003(2)
O11 0.047(3) 0.093(4) 0.048(3) 0.014(3) 0.000(2) -0.025(3)
O12 0.037(2) 0.070(3) 0.063(3) 0.005(3) -0.005(2) -0.014(3)

loop_
_atom_type_symbol
_atom_type_description
_atom_type_scat_dispersion_real
_atom_type_scat_dispersion_imag
_atom_type_scat_source
C C 0.0033 0.0016 'International Tables Vol C Tables 4.2.6.8 and 6.1.1.4'
H H 0.0000 0.0000 'International Tables Vol C Tables 4.2.6.8 and 6.1.1.4'
N N 0.0061 0.0033 'International Tables Vol C Tables 4.2.6.8 and 6.1.1.4'
O O 0.0106 0.0060 'International Tables Vol C Tables 4.2.6.8 and 6.1.1.4'
F F 0.0171 0.0103 'International Tables Vol C Tables 4.2.6.8 and 6.1.1.4'
Eu Eu -0.1578 3.6682 'International Tables Vol C Tables 4.2.6.8 and 6.1.1.4'

loop_
_geom_angle_atom_site_label_1
_geom_angle_atom_site_label_2
_geom_angle_atom_site_label_3
_geom_angle
F3 C1 F2 120.4(7)
F3 C1 F1 87.9(7)
F2 C1 F1 95.7(6)
F3 C1 F3' 55.1(8)
F2 C1 F3' 84.9(9)
F1 C1 F3' 135.2(10)
F3 C1 C2 116.0(6)
F2 C1 C2 118.1(6)
F1 C1 C2 109.8(7)
F3' C1 C2 109.0(8)
O1 C2 C3 126.3(6)
O1 C2 C1 112.7(6)
C3 C2 C1 121.0(6)
C2 C3 C4 121.9(6)
C2 C3 C51 130.4(6)
C4 C3 C51 107.7(5)
O2 C4 C3 126.7(6)
O2 C4 C5 124.5(5)
C3 C4 C5 108.8(5)
C6 C5 C10 121.3(6)
C6 C5 C4 129.8(6)
C10 C5 C4 108.9(5)
C7 C6 C5 119.1(6)
C7 C6 H6 120.5
C5 C6 H6 120.5
C6 C7 O3 126.3(6)
C6 C7 C8 119.9(6)
O3 C7 C8 113.8(6)
O4 C8 C9 124.7(6)
O4 C8 C7 114.4(6)
C9 C8 C7 120.8(7)
C8 C9 C10 119.1(6)
C8 C9 H9 120.5
C10 C9 H9 120.5
C9 C10 C5 119.8(6)
C9 C10 C51 129.2(6)
C5 C10 C51 111.0(6)
O3 C11 H11A 109.5
O3 C11 H11B 109.5
H11A C11 H11B 109.5
O3 C11 H11C 109.5
H11A C11 H11C 109.5
H11B C11 H11C 109.5
O4 C12 H12A 109.5
O4 C12 H12B 109.5
H12A C12 H12B 109.5
O4 C12 H12C 109.5
H12A C12 H12C 109.5
H12B C12 H12C 109.5
F5 C13 F4 104.4(6)
F5 C13 F6 103.2(6)
F4 C13 F6 103.9(5)
F5 C13 C14 113.1(5)
F4 C13 C14 119.0(5)
F6 C13 C14 111.8(5)
O5 C14 C15 126.8(6)
O5 C14 C13 112.7(5)
C15 C14 C13 120.5(6)
C14 C15 C16 121.6(6)
C14 C15 C50 128.7(6)
C16 C15 C50 109.7(5)
O6 C16 C15 128.2(5)
O6 C16 C17 124.4(5)
C15 C16 C17 107.4(5)
C22 C17 C18 121.7(6)
C22 C17 C16 109.3(5)
C18 C17 C16 128.9(6)
C19 C18 C17 117.5(6)
C19 C18 H18 121.3
C17 C18 H18 121.3
O7 C19 C18 124.1(6)
O7 C19 C20 115.2(5)
C18 C19 C20 120.7(6)
O8 C20 C21 124.5(6)
O8 C20 C19 114.5(6)
C21 C20 C19 121.0(6)
C20 C21 C22 118.1(6)
C20 C21 H21 121.0
C22 C21 H21 121.0
C17 C22 C21 121.0(6)
C17 C22 C50 111.6(5)
C21 C22 C50 127.4(6)
O7 C23 H23A 109.5
O7 C23 H23B 109.5
H23A C23 H23B 109.5
O7 C23 H23C 109.5
H23A C23 H23C 109.5
H23B C23 H23C 109.5
O8 C24 H24A 109.5
O8 C24 H24B 109.5
H24A C24 H24B 109.5
O8 C24 H24C 109.5
H24A C24 H24C 109.5
H24B C24 H24C 109.5
F7 C25 F8 108.8(6)
F7 C25 F9 102.2(5)
F8 C25 F9 103.2(5)
F7 C25 C26 114.8(5)
F8 C25 C26 113.5(5)
F9 C25 C26 113.2(5)
O9 C26 C27 127.6(6)
O9 C26 C25 112.4(6)
C27 C26 C25 120.0(5)
C26 C27 C28 121.0(5)
C26 C27 C49 129.9(6)
C28 C27 C49 109.1(6)
O10 C28 C27 128.3(6)
O10 C28 C29 123.5(5)
C27 C28 C29 108.2(5)
C34 C29 C30 123.0(6)
C34 C29 C28 108.5(6)
C30 C29 C28 128.4(5)
C31 C30 C29 118.5(5)
C31 C30 H30 120.8
C29 C30 H30 120.8
C30 C31 O11 125.7(5)
C30 C31 C32 119.8(6)
O11 C31 C32 114.6(6)
O12 C32 C33 125.7(5)
O12 C32 C31 113.7(6)
C33 C32 C31 120.6(6)
C32 C33 C34 119.6(6)
C32 C33 H33 120.2
C34 C33 H33 120.2
C29 C34 C33 118.4(6)
C29 C34 C49 111.9(5)
C33 C34 C49 129.7(5)
O11 C35 H35A 109.5
O11 C35 H35B 109.5
H35A C35 H35B 109.5
O11 C35 H35C 109.5
H35A C35 H35C 109.5
H35B C35 H35C 109.5
O12 C36 H36A 109.5
O12 C36 H36B 109.5
H36A C36 H36B 109.5
O12 C36 H36C 109.5
H36A C36 H36C 109.5
H36B C36 H36C 109.5
N4 C37 C41 122.0(6)
N4 C37 C48 117.7(6)
C41 C37 C48 120.3(6)
N4 C38 C39 124.1(7)
N4 C38 H38 117.9
C39 C38 H38 117.9
C40 C39 C38 118.7(7)
C40 C39 H39 120.7
C38 C39 H39 120.7
C39 C40 C41 119.3(7)
C39 C40 H40 120.4
C41 C40 H40 120.4
C37 C41 C40 118.6(6)
C37 C41 C42 119.2(7)
C40 C41 C42 122.2(7)
C43 C42 C41 120.3(7)
C43 C42 H42 119.9
C41 C42 H42 119.9
C42 C43 C44 122.8(7)
C42 C43 H43 118.6
C44 C43 H43 118.6
C45 C44 C48 117.6(6)
C45 C44 C43 124.3(6)
C48 C44 C43 118.1(6)
C46 C45 C44 119.9(6)
C46 C45 H45 120.1
C44 C45 H45 120.1
C45 C46 C47 119.7(7)
C45 C46 H46 120.2
C47 C46 H46 120.2
N5 C47 C46 123.5(7)
N5 C47 H47 118.3
C46 C47 H47 118.3
N5 C48 C44 122.6(6)
N5 C48 C37 118.2(5)
C44 C48 C37 119.3(6)
C34 C49 C27 102.3(5)
C34 C49 H49A 111.3
C27 C49 H49A 111.3
C34 C49 H49B 111.3
C27 C49 H49B 111.3
H49A C49 H49B 109.2
C22 C50 C15 102.0(5)
C22 C50 H50A 111.4
C15 C50 H50A 111.4
C22 C50 H50B 111.4
C15 C50 H50B 111.4
H50A C50 H50B 109.2
C10 C51 C3 103.6(5)
C10 C51 H51A 111.0
C3 C51 H51A 111.0
C10 C51 H51B 111.0
C3 C51 H51B 111.0
H51A C51 H51B 109.0
F3 F3' C1 61.0(5)
F3' F3 C1 63.8(5)
C38 N4 C37 117.2(6)
C38 N4 Eu1 121.9(4)
C37 N4 Eu1 120.6(4)
C47 N5 C48 116.8(5)
C47 N5 Eu1 122.7(4)
C48 N5 Eu1 120.2(4)
O1 Eu1 O10 137.92(14)
O1 Eu1 O2 72.22(14)
O10 Eu1 O2 149.07(14)
O1 Eu1 O5 79.96(16)
O10 Eu1 O5 75.77(15)
O2 Eu1 O5 125.99(16)
O1 Eu1 O9 143.54(16)
O10 Eu1 O9 72.36(14)
O2 Eu1 O9 77.07(15)
O5 Eu1 O9 135.28(14)
O1 Eu1 O6 121.16(17)
O10 Eu1 O6 82.79(14)
O2 Eu1 O6 84.35(14)
O5 Eu1 O6 71.79(14)
O9 Eu1 O6 73.79(15)
O1 Eu1 N4 81.54(17)
O10 Eu1 N4 98.17(15)
O2 Eu1 N4 76.72(16)
O5 Eu1 N4 143.35(15)
O9 Eu1 N4 72.58(15)
O6 Eu1 N4 144.26(15)
O1 Eu1 N5 70.67(16)
O10 Eu1 N5 72.02(14)
O2 Eu1 N5 127.91(15)
O5 Eu1 N5 81.21(16)
O9 Eu1 N5 116.54(16)
O6 Eu1 N5 146.86(15)
N4 Eu1 N5 62.83(16)
C2 O1 Eu1 131.3(4)
C4 O2 Eu1 128.0(4)
C7 O3 C11 117.1(6)
C8 O4 C12 117.8(6)
C14 O5 Eu1 127.9(4)
C16 O6 Eu1 124.3(4)
C19 O7 C23 117.1(5)
C20 O8 C24 117.8(6)
C26 O9 Eu1 129.6(4)
C28 O10 Eu1 127.7(4)
C31 O11 C35 115.9(5)
C32 O12 C36 117.8(6)

loop_
_geom_bond_atom_site_label_1
_geom_bond_atom_site_label_2
_geom_bond_distance
C1 F3 1.308(5)
C1 F2 1.309(5)
C1 F1 1.335(5)
C1 F3' 1.342(5)
C1 C2 1.492(10)
C2 O1 1.278(8)
C2 C3 1.354(9)
C3 C4 1.452(8)
C3 C51 1.522(9)
C4 O2 1.275(7)
C4 C5 1.453(9)
C5 C6 1.390(8)
C5 C10 1.395(8)
C6 C7 1.361(9)
C6 H6 0.9300
C7 O3 1.364(8)
C7 C8 1.426(9)
C8 O4 1.362(8)
C8 C9 1.372(9)
C9 C10 1.388(9)
C9 H9 0.9300
C10 C51 1.496(9)
C11 O3 1.424(9)
C11 H11A 0.9600
C11 H11B 0.9600
C11 H11C 0.9600
C12 O4 1.407(8)
C12 H12A 0.9600
C12 H12B 0.9600
C12 H12C 0.9600
C13 F5 1.311(5)
C13 F4 1.317(5)
C13 F6 1.323(5)
C13 C14 1.495(8)
C14 O5 1.279(7)
C14 C15 1.373(8)
C15 C16 1.427(8)
C15 C50 1.519(8)
C16 O6 1.255(7)
C16 C17 1.475(8)
C17 C22 1.365(8)
C17 C18 1.415(8)
C18 C19 1.379(8)
C18 H18 0.9300
C19 O7 1.368(7)
C19 C20 1.411(9)
C20 O8 1.365(7)
C20 C21 1.385(9)
C21 C22 1.396(8)
C21 H21 0.9300
C22 C50 1.512(8)
C23 O7 1.400(8)
C23 H23A 0.9600
C23 H23B 0.9600
C23 H23C 0.9600
C24 O8 1.428(9)
C24 H24A 0.9600
C24 H24B 0.9600
C24 H24C 0.9600
C25 F7 1.317(5)
C25 F8 1.319(5)
C25 F9 1.338(5)
C25 C26 1.515(8)
C26 O9 1.284(7)
C26 C27 1.362(9)
C27 C28 1.427(8)
C27 C49 1.526(8)
C28 O10 1.262(7)
C28 C29 1.466(9)
C29 C34 1.384(8)
C29 C30 1.388(9)
C30 C31 1.361(8)
C30 H30 0.9300
C31 O11 1.362(8)
C31 C32 1.431(8)
C32 O12 1.359(7)
C32 C33 1.374(9)
C33 C34 1.396(9)
C33 H33 0.9300
C34 C49 1.491(9)
C35 O11 1.429(7)
C35 H35A 0.9600
C35 H35B 0.9600
C35 H35C 0.9600
C36 O12 1.425(7)
C36 H36A 0.9600
C36 H36B 0.9600
C36 H36C 0.9600
C37 N4 1.367(7)
C37 C41 1.397(9)
C37 C48 1.445(8)
C38 N4 1.335(8)
C38 C39 1.385(10)
C38 H38 0.9300
C39 C40 1.369(10)
C39 H39 0.9300
C40 C41 1.401(10)
C40 H40 0.9300
C41 C42 1.442(9)
C42 C43 1.339(10)
C42 H42 0.9300
C43 C44 1.433(9)
C43 H43 0.9300
C44 C45 1.382(9)
C44 C48 1.418(8)
C45 C46 1.341(10)
C45 H45 0.9300
C46 C47 1.395(9)
C46 H46 0.9300
C47 N5 1.325(8)
C47 H47 0.9300
C48 N5 1.361(8)
C49 H49A 0.9700
C49 H49B 0.9700
C50 H50A 0.9700
C50 H50B 0.9700
C51 H51A 0.9700
C51 H51B 0.9700
F3' F3 1.226(16)
N4 Eu1 2.607(5)
N5 Eu1 2.618(5)
Eu1 O1 2.343(4)
Eu1 O10 2.361(4)
Eu1 O2 2.381(4)
Eu1 O5 2.381(4)
Eu1 O9 2.399(4)
Eu1 O6 2.415(4)

loop_
_geom_torsion_atom_site_label_1
_geom_torsion_atom_site_label_2
_geom_torsion_atom_site_label_3
_geom_torsion_atom_site_label_4
_geom_torsion
F3 C1 C2 O1 31.7(11)
F2 C1 C2 O1 -174.1(7)
F1 C1 C2 O1 -65.9(8)
F3' C1 C2 O1 91.4(12)
F3 C1 C2 C3 -144.9(8)
F2 C1 C2 C3 9.3(12)
F1 C1 C2 C3 117.5(8)
F3' C1 C2 C3 -85.2(12)
O1 C2 C3 C4 1.6(12)
C1 C2 C3 C4 177.7(7)
O1 C2 C3 C51 -179.1(7)
C1 C2 C3 C51 -3.0(13)
C2 C3 C4 O2 -0.9(11)
C51 C3 C4 O2 179.7(6)
C2 C3 C4 C5 -178.8(7)
C51 C3 C4 C5 1.8(8)
O2 C4 C5 C6 -1.9(12)
C3 C4 C5 C6 176.1(7)
O2 C4 C5 C10 -179.7(6)
C3 C4 C5 C10 -1.7(8)
C10 C5 C6 C7 -0.1(10)
C4 C5 C6 C7 -177.7(7)
C5 C6 C7 O3 177.5(7)
C5 C6 C7 C8 -1.8(10)
C6 C7 C8 O4 -178.0(6)
O3 C7 C8 O4 2.6(9)
C6 C7 C8 C9 3.1(11)
O3 C7 C8 C9 -176.3(7)
O4 C8 C9 C10 178.9(7)
C7 C8 C9 C10 -2.3(11)
C8 C9 C10 C5 0.3(11)
C8 C9 C10 C51 177.8(7)
C6 C5 C10 C9 0.9(10)
C4 C5 C10 C9 179.0(6)
C6 C5 C10 C51 -177.0(6)
C4 C5 C10 C51 1.0(8)
F5 C13 C14 O5 52.6(8)
F4 C13 C14 O5 175.6(6)
F6 C13 C14 O5 -63.3(7)
F5 C13 C14 C15 -127.6(7)
F4 C13 C14 C15 -4.5(9)
F6 C13 C14 C15 116.6(7)
O5 C14 C15 C16 -4.1(10)
C13 C14 C15 C16 176.0(6)
O5 C14 C15 C50 174.8(6)
C13 C14 C15 C50 -5.1(10)
C14 C15 C16 O6 -0.3(10)
C50 C15 C16 O6 -179.4(6)
C14 C15 C16 C17 179.5(6)
C50 C15 C16 C17 0.4(7)
O6 C16 C17 C22 178.6(6)
C15 C16 C17 C22 -1.2(7)
O6 C16 C17 C18 -0.6(11)
C15 C16 C17 C18 179.6(6)
C22 C17 C18 C19 -0.4(9)
C16 C17 C18 C19 178.7(6)
C17 C18 C19 O7 179.1(6)
C17 C18 C19 C20 0.0(10)
O7 C19 C20 O8 1.2(9)
C18 C19 C20 O8 -179.7(6)
O7 C19 C20 C21 -179.6(6)
C18 C19 C20 C21 -0.5(11)
O8 C20 C21 C22 -179.6(7)
C19 C20 C21 C22 1.2(10)
C18 C17 C22 C21 1.1(10)
C16 C17 C22 C21 -178.1(6)
C18 C17 C22 C50 -179.2(6)
C16 C17 C22 C50 1.5(7)
C20 C21 C22 C17 -1.5(10)
C20 C21 C22 C50 178.9(6)
F7 C25 C26 O9 3.8(8)
F8 C25 C26 O9 129.8(6)
F9 C25 C26 O9 -113.0(6)
F7 C25 C26 C27 -178.4(6)
F8 C25 C26 C27 -52.5(8)
F9 C25 C26 C27 64.7(8)
O9 C26 C27 C28 -9.0(11)
C25 C26 C27 C28 173.7(6)
O9 C26 C27 C49 172.3(7)
C25 C26 C27 C49 -5.0(11)
C26 C27 C28 O10 2.1(11)
C49 C27 C28 O10 -178.9(6)
C26 C27 C28 C29 -177.9(6)
C49 C27 C28 C29 1.0(7)
O10 C28 C29 C34 178.0(6)
C27 C28 C29 C34 -1.9(7)
O10 C28 C29 C30 -0.1(11)
C27 C28 C29 C30 179.9(7)
C34 C29 C30 C31 0.1(10)
C28 C29 C30 C31 178.1(7)
C29 C30 C31 O11 178.3(7)
C29 C30 C31 C32 -1.4(10)
C30 C31 C32 O12 -178.9(6)
O11 C31 C32 O12 1.4(9)
C30 C31 C32 C33 1.2(11)
O11 C31 C32 C33 -178.6(7)
O12 C32 C33 C34 -179.6(6)
C31 C32 C33 C34 0.4(10)
C30 C29 C34 C33 1.4(10)
C28 C29 C34 C33 -176.9(6)
C30 C29 C34 C49 -179.6(6)
C28 C29 C34 C49 2.1(8)
C32 C33 C34 C29 -1.6(10)
C32 C33 C34 C49 179.6(7)
N4 C38 C39 C40 2.1(11)
C38 C39 C40 C41 0.7(11)
N4 C37 C41 C40 2.2(10)
C48 C37 C41 C40 -178.5(6)
N4 C37 C41 C42 -177.3(6)
C48 C37 C41 C42 1.9(9)
C39 C40 C41 C37 -2.7(10)
C39 C40 C41 C42 176.9(7)
C37 C41 C42 C43 -0.2(10)
C40 C41 C42 C43 -179.8(7)
C41 C42 C43 C44 -2.0(11)
C42 C43 C44 C45 -176.3(7)
C42 C43 C44 C48 2.5(10)
C48 C44 C45 C46 -1.7(9)
C43 C44 C45 C46 177.2(7)
C44 C45 C46 C47 2.5(10)
C45 C46 C47 N5 -1.3(11)
C45 C44 C48 N5 -0.5(9)
C43 C44 C48 N5 -179.5(6)
C45 C44 C48 C37 178.2(5)
C43 C44 C48 C37 -0.7(9)
N4 C37 C48 N5 -3.3(8)
C41 C37 C48 N5 177.4(6)
N4 C37 C48 C44 177.9(5)
C41 C37 C48 C44 -1.4(9)
C29 C34 C49 C27 -1.4(8)
C33 C34 C49 C27 177.5(7)
C26 C27 C49 C34 179.0(7)
C28 C27 C49 C34 0.2(7)
C17 C22 C50 C15 -1.2(7)
C21 C22 C50 C15 178.4(6)
C14 C15 C50 C22 -178.6(6)
C16 C15 C50 C22 0.4(7)
C9 C10 C51 C3 -177.6(7)
C5 C10 C51 C3 0.0(8)
C2 C3 C51 C10 179.5(8)
C4 C3 C51 C10 -1.1(8)
F2 C1 F3' F3 132.9(8)
F1 C1 F3' F3 40.0(14)
C2 C1 F3' F3 -109.0(7)
F2 C1 F3 F3' -57.7(11)
F1 C1 F3 F3' -153.1(10)
C2 C1 F3 F3' 95.8(10)
C39 C38 N4 C37 -2.5(10)
C39 C38 N4 Eu1 170.6(5)
C41 C37 N4 C38 0.3(9)
C48 C37 N4 C38 -178.9(5)
C41 C37 N4 Eu1 -172.8(5)
C48 C37 N4 Eu1 7.9(7)
C46 C47 N5 C48 -0.9(9)
C46 C47 N5 Eu1 -175.0(5)
C44 C48 N5 C47 1.8(8)
C37 C48 N5 C47 -176.9(5)
C44 C48 N5 Eu1 176.0(4)
C37 C48 N5 Eu1 -2.7(7)
C38 N4 Eu1 O1 -106.7(5)
C37 N4 Eu1 O1 66.1(4)
C38 N4 Eu1 O10 115.8(5)
C37 N4 Eu1 O10 -71.3(4)
C38 N4 Eu1 O2 -33.1(5)
C37 N4 Eu1 O2 139.8(5)
C38 N4 Eu1 O5 -167.1(4)
C37 N4 Eu1 O5 5.8(6)
C38 N4 Eu1 O9 47.3(5)
C37 N4 Eu1 O9 -139.9(5)
C38 N4 Eu1 O6 26.8(6)
C37 N4 Eu1 O6 -160.3(4)
C38 N4 Eu1 N5 -179.3(5)
C37 N4 Eu1 N5 -6.4(4)
C47 N5 Eu1 O1 88.2(5)
C48 N5 Eu1 O1 -85.7(4)
C47 N5 Eu1 O10 -72.0(5)
C48 N5 Eu1 O10 114.1(4)
C47 N5 Eu1 O2 135.1(4)
C48 N5 Eu1 O2 -38.8(5)
C47 N5 Eu1 O5 5.8(5)
C48 N5 Eu1 O5 -168.1(4)
C47 N5 Eu1 O9 -130.8(4)
C48 N5 Eu1 O9 55.3(5)
C47 N5 Eu1 O6 -29.6(6)
C48 N5 Eu1 O6 156.5(4)
C47 N5 Eu1 N4 178.4(5)
C48 N5 Eu1 N4 4.6(4)
C3 C2 O1 Eu1 28.0(11)
C1 C2 O1 Eu1 -148.4(5)
O10 Eu1 O1 C2 135.2(6)
O2 Eu1 O1 C2 -36.3(6)
O5 Eu1 O1 C2 -169.5(6)
O9 Eu1 O1 C2 -2.4(8)
O6 Eu1 O1 C2 -108.0(6)
N4 Eu1 O1 C2 42.3(6)
N5 Eu1 O1 C2 106.4(6)
C3 C4 O2 Eu1 -27.5(10)
C5 C4 O2 Eu1 150.1(5)
O1 Eu1 O2 C4 34.9(5)
O10 Eu1 O2 C4 -134.0(5)
O5 Eu1 O2 C4 97.6(5)
O9 Eu1 O2 C4 -125.2(6)
O6 Eu1 O2 C4 160.2(5)
N4 Eu1 O2 C4 -50.3(5)
N5 Eu1 O2 C4 -11.4(6)
C6 C7 O3 C11 -3.8(11)
C8 C7 O3 C11 175.5(7)
C9 C8 O4 C12 -2.7(11)
C7 C8 O4 C12 178.4(7)
C15 C14 O5 Eu1 -28.7(9)
C13 C14 O5 Eu1 151.2(4)
O1 Eu1 O5 C14 168.2(5)
O10 Eu1 O5 C14 -46.5(5)
O2 Eu1 O5 C14 109.0(5)
O9 Eu1 O5 C14 -0.9(6)
O6 Eu1 O5 C14 40.5(5)
N4 Eu1 O5 C14 -131.0(5)
N5 Eu1 O5 C14 -120.0(5)
C15 C16 O6 Eu1 35.0(9)
C17 C16 O6 Eu1 -144.8(5)
O1 Eu1 O6 C16 -107.9(5)
O10 Eu1 O6 C16 35.0(5)
O2 Eu1 O6 C16 -173.2(5)
O5 Eu1 O6 C16 -42.3(5)
O9 Eu1 O6 C16 108.7(5)
N4 Eu1 O6 C16 129.0(5)
N5 Eu1 O6 C16 -5.3(6)
C18 C19 O7 C23 -14.9(10)
C20 C19 O7 C23 164.1(7)
C21 C20 O8 C24 3.0(11)
C19 C20 O8 C24 -177.8(7)
C27 C26 O9 Eu1 -18.1(10)
C25 C26 O9 Eu1 159.4(4)
O1 Eu1 O9 C26 -176.7(5)
O10 Eu1 O9 C26 31.6(5)
O2 Eu1 O9 C26 -143.6(6)
O5 Eu1 O9 C26 -15.0(6)
O6 Eu1 O9 C26 -55.8(5)
N4 Eu1 O9 C26 136.4(6)
N5 Eu1 O9 C26 90.2(5)
C27 C28 O10 Eu1 31.2(9)
C29 C28 O10 Eu1 -148.8(5)
O1 Eu1 O10 C28 167.9(5)
O2 Eu1 O10 C28 -27.9(6)
O5 Eu1 O10 C28 111.2(5)
O9 Eu1 O10 C28 -37.0(5)
O6 Eu1 O10 C28 38.2(5)
N4 Eu1 O10 C28 -105.7(5)
N5 Eu1 O10 C28 -163.6(5)
C30 C31 O11 C35 -2.5(11)
C32 C31 O11 C35 177.2(7)
C33 C32 O12 C36 -5.6(10)
C31 C32 O12 C36 174.5(6)
